data_1571421
loop_
_publ_author_name
'Philippi, Frederik'
'Middendorf, Maleen'
'Shigenobu, Keisuke'
'Matsuyama, Yuna'
'Palumbo, Oriele'
'Pugh, David'
'Sudoh, Taku'
'Dokko, Kaoru'
'Watanabe, Masayoshi'
'Sch&#xf6;nhoff, Monika'
'Shinoda, Wataru'
'Ueno, Kazuhide'

_publ_section_title
;
 Evolving better solvate electrolytes for lithium secondary batteries.
;
_journal_issue 19
_journal_name_full 'Chemical science'
_journal_page_first 7342
_journal_page_last 7358
_journal_paper_doi 10.1039/d4sc01492h
_journal_volume 15
_journal_year 2024
_chemical_formula_moiety 'C4 H4 N2 O2 S'
_chemical_formula_sum 'C4 H4 N2 O2 S'
_chemical_formula_weight 144.15
_space_group_crystal_system triclinic
_space_group_IT_number 2
_space_group_name_Hall '-P 1'
_space_group_name_H-M_alt 'P -1'
_atom_sites_solution_hydrogens geom
_atom_sites_solution_primary dual
_audit_creation_date 2024-01-24
_audit_creation_method
;
Olex2 1.5
(compiled 2023.08.24 svn.re1ec1418 for OlexSys, GUI svn.r6817)
;
_audit_update_record
;
2024-02-28 deposited with the CCDC.	2024-04-11 downloaded from the CCDC.
;
_cell_angle_alpha 95.165(3)
_cell_angle_beta 96.669(3)
_cell_angle_gamma 104.049(3)
_cell_formula_units_Z 2
_cell_length_a 5.4317(2)
_cell_length_b 7.1254(3)
_cell_length_c 8.5194(3)
_cell_measurement_reflns_used 4826
_cell_measurement_temperature 223.15
_cell_measurement_theta_max 71.1740
_cell_measurement_theta_min 5.2600
_cell_volume 315.30(2)
_computing_cell_refinement 'CrysAlisPro 1.171.40.66a (Rigaku OD, 2019)'
_computing_data_collection 'CrysAlisPro 1.171.40.66a (Rigaku OD, 2019)'
_computing_data_reduction 'CrysAlisPro 1.171.40.66a (Rigaku OD, 2019)'
_computing_molecular_graphics 'Olex2 1.5 (Dolomanov et al., 2009)'
_computing_publication_material 'Olex2 1.5 (Dolomanov et al., 2009)'
_computing_structure_refinement 'SHELXL 2019/3 (Sheldrick, 2015)'
_computing_structure_solution 'SHELXT 2018/2 (Sheldrick, 2018)'
_diffrn_ambient_temperature 223.15
_diffrn_detector 'Hybrid Pixel Array Detector'
_diffrn_detector_area_resol_mean 5.8140
_diffrn_measured_fraction_theta_full 0.991
_diffrn_measured_fraction_theta_max 0.981
_diffrn_measurement_details
;
List of Runs (angles in degrees, time in seconds):

  # Type    Start    End  Width  t~exp~   \w     \q     \k     \f   Frames
#--------------------------------------------------------------------------
  1  \w      6.00  43.00   0.50    0.50    --   45.50  49.00 -33.00   74
  2  \w     56.00 145.00   0.50    0.50    --   98.30 -49.00 178.00  178
  3  \w    124.00 173.00   0.50    0.50    --   98.30  49.00 -33.00   98
  4  \w     52.00 106.00   0.50    0.50    --   98.30  49.00 -33.00  108
  5  \w     17.00  68.00   0.50    0.50    --   45.50  57.00  60.00  102
  6  \w     12.00  88.00   0.50    0.50    --   45.50 -49.00 178.00  152
  7  \w    -41.00  66.00   0.50    0.50    --   45.50 -57.00 -60.00  214
  8  \w     95.00 121.00   0.50    0.50    --   45.50  49.00 -33.00   52
  9  \w     78.00 128.00   0.50    0.50    --   45.50  82.00 150.00  100
 10  \w      0.00  32.00   0.50    0.50    --   45.50  82.00 150.00   64
 11  \w    -27.00   1.00   0.50    0.50    --   45.50 -49.00 178.00   56
 12  \w     97.00 122.00   0.50    0.50    --   45.50  57.00  60.00   50
 13  \w      7.00  65.00   0.50    0.50    --   52.00  81.00-105.08  116
 14  \w     78.00 138.00   0.50    0.50    --   52.00  81.00-105.08  120
 15  \w    108.00 135.00   0.50    0.50    --   60.00  75.00-132.97   54
 16  \w     21.00  47.00   0.50    0.50    --   60.00  75.00-132.97   52
 17  \w     18.00  47.00   0.50    0.50    --   64.00  80.00  24.43   58
 18  \w     19.00  55.00   0.50    0.50    --   64.00  79.00 -62.68   72
 19  \w     25.00  67.00   0.50    0.50    --   72.00  82.00 -57.78   84
 20  \w     27.00  63.00   0.50    0.50    --   72.00  82.00 146.29   72
 21  \w     97.00 160.00   0.50    0.50    --   72.00  82.00 -57.78  126
 22  \w     90.00 116.00   0.50    0.50    --   76.00  81.00 114.28   52
 23  \w     29.00  55.00   0.50    0.50    --   76.00  82.00  66.19   52
 24  \w     30.00  55.00   0.50    0.50    --   76.00  81.00 114.28   50
 25  \w    155.00 188.00   0.50    0.50    --   98.30  30.00 150.00   66
 26  \w     19.00 145.00   0.50    0.50    --   98.30  30.00 150.00  252
 27  \w    100.00 126.00   0.50    0.50    --   98.30  82.00-120.00   52
 28  \w     10.00  65.00   0.50    0.50    --   98.30 -77.00  90.00  110
 29  \w    121.00 188.00   0.50    0.50    --   98.30  82.00   0.00  134
 30  \w     12.00 143.00   0.50    0.50    --   98.30 -77.00-150.00  262
 31  \w     85.00 110.00   0.50    0.50    --   98.30 -77.00  90.00   50
 32  \w     57.00 131.00   0.50    0.50    --   98.30  82.00  60.00  148
 33  \w    137.00 162.00   0.50    0.50    --   98.30  82.00  60.00   50
 34  \w     51.00  94.00   0.50    0.50    --   98.30  82.00   0.00   86
 35  \w    142.00 167.00   0.50    0.50    --   98.30  82.00  30.00   50
 36  \w     56.00  94.00   0.50    0.50    --   98.30  82.00  30.00   76
 37  \w    112.00 163.00   0.50    0.50    --   98.30  82.00 120.00  102
 38  \w     53.00  91.00   0.50    0.50    --   98.30  82.00-120.00   76
 39  \w     51.00  99.00   0.50    0.50    --   98.30  82.00 120.00   96
 40  \w     54.00  92.00   0.50    0.50    --   98.30  77.00 -30.00   76
 41  \w    163.00 188.00   0.50    0.50    --   98.30  61.00-120.00   50
 42  \w     58.00 126.00   0.50    0.50    --   98.30  61.00-120.00  136
 43  \w      9.00 142.00   0.50    0.50    --   98.30 -82.00  30.00  266
 44  \w    156.00 186.00   0.50    0.50    --   98.30   0.00   0.00   60
 45  \w     95.00 150.00   0.50    0.50    --   98.30   0.00   0.00  110
 46  \w    118.00 144.00   0.50    0.50    --   98.30  82.00 -60.00   52
 47  \w     66.00  91.00   0.50    0.50    --   98.30   0.00   0.00   50
 48  \w     39.00  96.00   0.50    0.50    --   98.30 -82.00-180.00  114
 49  \w     10.00  51.00   0.50    0.50    --   98.30   0.00   0.00   82
 50  \w     88.00 142.00   0.50    0.50    --   98.30 -77.00 -60.00  108
 51  \w     51.00  76.00   0.50    0.50    --   98.30  82.00 -60.00   50
 52  \w    119.00 146.00   0.50    0.50    --   98.30  45.00  60.00   54
 53  \w     58.00 164.00   0.50    0.50    --   98.30  61.00-180.00  212
 54  \w     51.00 104.00   0.50    0.50    --   98.30  82.00-180.00  106
 55  \w     91.00 116.00   0.50    0.50    --   98.30 -82.00-120.00   50
 56  \w     48.00  81.00   0.50    0.50    --   98.30  45.00  60.00   66
;
_diffrn_measurement_device 'four-circle diffractometer'
_diffrn_measurement_device_type 'XtaLAB AFC12 (RINC): Kappa dual offset/far'
_diffrn_measurement_method '\w scans'
_diffrn_orient_matrix_type 'CrysAlisPro convention (1999,Acta A55,543-557)'
_diffrn_orient_matrix_UB_11 -0.2908751000
_diffrn_orient_matrix_UB_12 -0.0203450000
_diffrn_orient_matrix_UB_13 -0.0320902000
_diffrn_orient_matrix_UB_21 0.0464114000
_diffrn_orient_matrix_UB_22 0.1667407000
_diffrn_orient_matrix_UB_23 -0.1049831000
_diffrn_orient_matrix_UB_31 -0.0223000000
_diffrn_orient_matrix_UB_32 -0.1490482000
_diffrn_orient_matrix_UB_33 -0.1469751000
_diffrn_radiation_monochromator mirror
_diffrn_radiation_probe x-ray
_diffrn_radiation_type 'Cu K\a'
_diffrn_radiation_wavelength 1.54184
_diffrn_reflns_av_R_equivalents 0.0423
_diffrn_reflns_av_unetI/netI 0.0268
_diffrn_reflns_Laue_measured_fraction_full 0.991
_diffrn_reflns_Laue_measured_fraction_max 0.981
_diffrn_reflns_limit_h_max 6
_diffrn_reflns_limit_h_min -6
_diffrn_reflns_limit_k_max 8
_diffrn_reflns_limit_k_min -8
_diffrn_reflns_limit_l_max 10
_diffrn_reflns_limit_l_min -10
_diffrn_reflns_number 5481
_diffrn_reflns_point_group_measured_fraction_full 0.991
_diffrn_reflns_point_group_measured_fraction_max 0.981
_diffrn_reflns_theta_full 67.684
_diffrn_reflns_theta_max 71.550
_diffrn_reflns_theta_min 5.267
_diffrn_source 'micro-focus sealed X-ray tube'
_diffrn_source_type 'Rigaku (Cu) X-ray Source'
_exptl_absorpt_coefficient_mu 3.987
_exptl_absorpt_correction_T_max 1.00000
_exptl_absorpt_correction_T_min 0.38698
_exptl_absorpt_correction_type multi-scan
_exptl_absorpt_process_details
;
CrysAlisPro 1.171.40.66a (Rigaku Oxford Diffraction, 2019)
Empirical absorption correction using spherical harmonics,
 implemented in SCALE3 ABSPACK scaling algorithm.
;
_exptl_crystal_colour colourless
_exptl_crystal_colour_primary colourless
_exptl_crystal_density_diffrn 1.518
_exptl_crystal_description block
_exptl_crystal_F_000 148
_exptl_crystal_size_max 0.2
_exptl_crystal_size_mid 0.18
_exptl_crystal_size_min 0.15
_refine_diff_density_max 0.405
_refine_diff_density_min -0.362
_refine_diff_density_rms 0.059
_refine_ls_extinction_coef 0.130(6)
_refine_ls_extinction_expression Fc^*^=kFc[1+0.001xFc^2^\l^3^/sin(2\q)]^-1/4^
_refine_ls_extinction_method 'SHELXL-2019/2 (Sheldrick 2019)'
_refine_ls_goodness_of_fit_ref 1.068
_refine_ls_hydrogen_treatment constr
_refine_ls_matrix_type full
_refine_ls_number_parameters 84
_refine_ls_number_reflns 1207
_refine_ls_number_restraints 0
_refine_ls_restrained_S_all 1.068
_refine_ls_R_factor_all 0.0314
_refine_ls_R_factor_gt 0.0308
_refine_ls_shift/su_max 0.001
_refine_ls_shift/su_mean 0.000
_refine_ls_structure_factor_coef Fsqd
_refine_ls_weighting_details 'w=1/[\s^2^(Fo^2^)+(0.0418P)^2^+0.1672P] where P=(Fo^2^+2Fc^2^)/3'
_refine_ls_weighting_scheme calc
_refine_ls_wR_factor_gt 0.0795
_refine_ls_wR_factor_ref 0.0799
_reflns_Friedel_coverage 0.000
_reflns_number_gt 1182
_reflns_number_total 1207
_reflns_threshold_expression 'I > 2\s(I)'
_cod_data_source_file d4sc01492h3.cif
_cod_data_source_block 537-HCMs(CN)2
_cod_depositor_comments 'Adding full bibliography for 1571419--1571424.cif.'
_cod_database_code 1571421
_shelx_shelxl_version_number 2019/3
_shelx_space_group_comment
;
The symmetry employed for this shelxl refinement is uniquely defined
by the following loop, which should always be used as a source of
symmetry information in preference to the above space-group names.
They are only intended as comments.
;
_shelx_estimated_absorpt_t_max 0.586
_shelx_estimated_absorpt_t_min 0.503
_reflns_odcompleteness_completeness 99.12
_reflns_odcompleteness_iscentric 1
_reflns_odcompleteness_theta 66.97
_olex2_refinement_description
;
1. Fixed Uiso
 At 1.2 times of:
  All C(H) groups
 At 1.5 times of:
  All C(H,H,H) groups
2.a Ternary CH refined with riding coordinates:
 C3(H3)
2.b Idealised Me refined as rotating group:
 C4(H4A,H4B,H4C)
;
_olex2_submission_special_instructions 'No special instructions were received'
_oxdiff_exptl_absorpt_empirical_details
;
Empirical correction (ABSPACK) includes:
- Absorption correction using spherical harmonics
- Frame scaling
;
_oxdiff_exptl_absorpt_empirical_full_max 2.011
_oxdiff_exptl_absorpt_empirical_full_min 0.528

loop_
_space_group_symop_operation_xyz
'x, y, z'
'-x, -y, -z'

loop_
_atom_site_label
_atom_site_type_symbol
_atom_site_fract_x
_atom_site_fract_y
_atom_site_fract_z
_atom_site_U_iso_or_equiv
_atom_site_adp_type
_atom_site_occupancy
_atom_site_site_symmetry_order
_atom_site_calc_flag
_atom_site_refinement_flags_posn
_atom_site_refinement_flags_adp
_atom_site_refinement_flags_occupancy
_atom_site_disorder_assembly
_atom_site_disorder_group
S1 S 0.61943(7) 0.30253(5) 0.62636(4) 0.0195(2) Uani 1 1 d . . . . .
O1 O 0.6924(3) 0.21378(19) 0.48829(14) 0.0319(3) Uani 1 1 d . . . . .
O2 O 0.3769(2) 0.3479(2) 0.61813(16) 0.0340(4) Uani 1 1 d . . . . .
N1 N 1.0145(3) -0.0081(2) 0.7890(2) 0.0382(4) Uani 1 1 d . . . . .
N2 N 0.5433(4) 0.2801(3) 1.04751(19) 0.0378(4) Uani 1 1 d . . . . .
C1 C 0.8360(3) 0.0492(2) 0.7819(2) 0.0235(4) Uani 1 1 d . . . . .
C2 C 0.5708(3) 0.2103(2) 0.9276(2) 0.0232(4) Uani 1 1 d . . . . .
C3 C 0.6076(3) 0.1242(2) 0.77230(18) 0.0185(3) Uani 1 1 d . . . . .
H3 H 0.457101 0.012994 0.734026 0.022 Uiso 1 1 calc R U . . .
C4 C 0.8657(3) 0.5044(2) 0.7142(2) 0.0261(4) Uani 1 1 d . . . . .
H4A H 1.022882 0.464249 0.738214 0.039 Uiso 1 1 calc R U . . .
H4B H 0.819741 0.558695 0.811837 0.039 Uiso 1 1 calc R U . . .
H4C H 0.891109 0.602156 0.641357 0.039 Uiso 1 1 calc R U . . .

loop_
_atom_site_aniso_label
_atom_site_aniso_U_11
_atom_site_aniso_U_22
_atom_site_aniso_U_33
_atom_site_aniso_U_23
_atom_site_aniso_U_13
_atom_site_aniso_U_12
S1 0.0192(3) 0.0237(3) 0.0154(3) 0.00639(16) 0.00364(15) 0.00302(16)
O1 0.0423(8) 0.0331(7) 0.0173(6) 0.0027(5) 0.0098(5) 0.0016(6)
O2 0.0233(7) 0.0452(8) 0.0382(8) 0.0214(6) 0.0050(5) 0.0117(6)
N1 0.0263(8) 0.0392(9) 0.0539(11) 0.0118(8) 0.0115(7) 0.0130(7)
N2 0.0505(11) 0.0410(9) 0.0239(9) 0.0039(7) 0.0133(7) 0.0118(8)
C1 0.0225(8) 0.0237(8) 0.0248(9) 0.0065(7) 0.0071(6) 0.0037(7)
C2 0.0241(8) 0.0266(8) 0.0209(9) 0.0087(7) 0.0066(6) 0.0066(7)
C3 0.0179(8) 0.0214(8) 0.0171(8) 0.0057(6) 0.0058(6) 0.0037(6)
C4 0.0269(9) 0.0220(8) 0.0260(9) 0.0031(7) 0.0049(7) -0.0007(7)

loop_
_atom_type_symbol
_atom_type_description
_atom_type_scat_dispersion_real
_atom_type_scat_dispersion_imag
_atom_type_scat_source
C C 0.0181 0.0091 'International Tables Vol C Tables 4.2.6.8 and 6.1.1.4'
H H 0.0000 0.0000 'International Tables Vol C Tables 4.2.6.8 and 6.1.1.4'
N N 0.0311 0.0180 'International Tables Vol C Tables 4.2.6.8 and 6.1.1.4'
O O 0.0492 0.0322 'International Tables Vol C Tables 4.2.6.8 and 6.1.1.4'
S S 0.3331 0.5567 'International Tables Vol C Tables 4.2.6.8 and 6.1.1.4'

loop_
_geom_angle_atom_site_label_1
_geom_angle_atom_site_label_2
_geom_angle_atom_site_label_3
_geom_angle
_geom_angle_site_symmetry_1
_geom_angle_site_symmetry_3
_geom_angle_publ_flag
O1 S1 C3 105.40(8) . . ?
O1 S1 C4 109.90(8) . . ?
O2 S1 O1 120.21(8) . . ?
O2 S1 C3 104.68(7) . . ?
O2 S1 C4 110.72(9) . . ?
C4 S1 C3 104.49(8) . . ?
N1 C1 C3 179.53(18) . . ?
N2 C2 C3 178.86(18) . . ?
S1 C3 H3 107.7 . . ?
C1 C3 S1 110.92(11) . . ?
C1 C3 C2 112.20(14) . . ?
C1 C3 H3 107.7 . . ?
C2 C3 S1 110.49(11) . . ?
C2 C3 H3 107.7 . . ?
S1 C4 H4A 109.5 . . ?
S1 C4 H4B 109.5 . . ?
S1 C4 H4C 109.5 . . ?
H4A C4 H4B 109.5 . . ?
H4A C4 H4C 109.5 . . ?
H4B C4 H4C 109.5 . . ?

loop_
_geom_bond_atom_site_label_1
_geom_bond_atom_site_label_2
_geom_bond_distance
_geom_bond_site_symmetry_2
_geom_bond_publ_flag
S1 O1 1.4272(13) . ?
S1 O2 1.4261(13) . ?
S1 C3 1.8513(15) . ?
S1 C4 1.7487(17) . ?
N1 C1 1.137(2) . ?
N2 C2 1.137(2) . ?
C1 C3 1.462(2) . ?
C2 C3 1.464(2) . ?
C3 H3 0.9900 . ?
C4 H4A 0.9700 . ?
C4 H4B 0.9700 . ?
C4 H4C 0.9700 . ?

loop_
_geom_torsion_atom_site_label_1
_geom_torsion_atom_site_label_2
_geom_torsion_atom_site_label_3
_geom_torsion_atom_site_label_4
_geom_torsion
_geom_torsion_site_symmetry_1
_geom_torsion_site_symmetry_2
_geom_torsion_site_symmetry_3
_geom_torsion_site_symmetry_4
_geom_torsion_publ_flag
O1 S1 C3 C1 46.74(13) . . . . ?
O1 S1 C3 C2 171.82(11) . . . . ?
O2 S1 C3 C1 174.46(12) . . . . ?
O2 S1 C3 C2 -60.46(13) . . . . ?
C4 S1 C3 C1 -69.09(13) . . . . ?
C4 S1 C3 C2 55.98(13) . . . . ?
